data_4511791
loop_
_publ_author_name
'Pinkowicz, Dawid'
'Li, Zhanyong'
'Pietrzyk, Piotr'
'Rams, Micha\/l'

_publ_section_title
;
 New Thiadiazole Dioxide Bridging Ligand with a Stable Radical Form for
 the Construction of Magnetic Coordination Chains
;
_journal_issue 10
_journal_name_full 'Crystal Growth &amp; Design'
_journal_page_first 4878
_journal_paper_doi 10.1021/cg500906w
_journal_volume 14
_journal_year 2014
_chemical_formula_sum 'C14 H6 Cl2 Cu N5 O2 S'
_chemical_formula_weight 442.74
_chemical_name_systematic
;
 ?
;
_space_group_IT_number 2
_symmetry_cell_setting triclinic
_symmetry_space_group_name_Hall '-P 1'
_symmetry_space_group_name_H-M 'P -1'
_atom_sites_solution_hydrogens riding
_atom_sites_solution_primary direct
_atom_sites_solution_secondary difmap
_audit_creation_method SHELXL-97
_cell_angle_alpha 76.996(12)
_cell_angle_beta 89.811(14)
_cell_angle_gamma 63.693(9)
_cell_formula_units_Z 2
_cell_length_a 7.9661(3)
_cell_length_b 8.33650(10)
_cell_length_c 14.9320(10)
_cell_measurement_reflns_used 1987
_cell_measurement_temperature 100(2)
_cell_measurement_theta_max 25.7228
_cell_measurement_theta_min 3.0545
_cell_volume 860.83(11)
_computing_structure_refinement 'SHELXL-97 (Sheldrick, 2008)'
_diffrn_ambient_temperature 100(2)
_diffrn_measured_fraction_theta_full 0.959
_diffrn_measured_fraction_theta_max 0.959
_diffrn_radiation_monochromator graphite
_diffrn_radiation_source 'fine-focus sealed tube'
_diffrn_radiation_type MoK\a
_diffrn_radiation_wavelength 0.71073
_diffrn_reflns_av_R_equivalents 0.0438
_diffrn_reflns_av_sigmaI/netI 0.1152
_diffrn_reflns_limit_h_max 9
_diffrn_reflns_limit_h_min -9
_diffrn_reflns_limit_k_max 9
_diffrn_reflns_limit_k_min -9
_diffrn_reflns_limit_l_max 17
_diffrn_reflns_limit_l_min -18
_diffrn_reflns_number 6023
_diffrn_reflns_theta_full 25.76
_diffrn_reflns_theta_max 25.76
_diffrn_reflns_theta_min 4.23
_exptl_absorpt_coefficient_mu 1.718
_exptl_absorpt_correction_T_max 1.0000
_exptl_absorpt_correction_T_min 0.7395
_exptl_absorpt_correction_type multi-scan
_exptl_absorpt_process_details REQUAB
_exptl_crystal_colour brown
_exptl_crystal_density_diffrn 1.708
_exptl_crystal_density_method 'not measured'
_exptl_crystal_description block
_exptl_crystal_F_000 430
_exptl_crystal_size_max 0.07
_exptl_crystal_size_mid 0.07
_exptl_crystal_size_min 0.05
_refine_diff_density_max 2.205
_refine_diff_density_min -0.584
_refine_diff_density_rms 0.180
_refine_ls_extinction_method none
_refine_ls_goodness_of_fit_ref 0.899
_refine_ls_hydrogen_treatment riding
_refine_ls_matrix_type full
_refine_ls_number_parameters 229
_refine_ls_number_reflns 3167
_refine_ls_number_restraints 0
_refine_ls_restrained_S_all 0.899
_refine_ls_R_factor_all 0.1141
_refine_ls_R_factor_gt 0.0688
_refine_ls_shift/su_max 0.000
_refine_ls_shift/su_mean 0.000
_refine_ls_structure_factor_coef Fsqd
_refine_ls_weighting_details 'calc w=1/[\s^2^(Fo^2^)+(0.1151P)^2^+0.0000P] where P=(Fo^2^+2Fc^2^)/3'
_refine_ls_weighting_scheme calc
_refine_ls_wR_factor_gt 0.1784
_refine_ls_wR_factor_ref 0.2061
_reflns_number_gt 1524
_reflns_number_total 3167
_reflns_threshold_expression >2\s(I)
_cod_data_source_file cg500906w_si_002.cif
_cod_data_source_block CuL
_cod_depositor_comments
;
The following automatic conversions were performed:

'_exptl_absorpt_correction_type' value 'Multi-scan' changed to
'multi-scan' according to
/home/saulius/struct/COD-crude-data--automatic-downloads/rss-feeds/ACS/lib/dictionaries/cif_core.dic
dictionary named 'cif_core.dic' version 2.4.2 from 2011-04-26.

Automatic conversion script
Id: cif_fix_values 2281 2013-09-26 08:29:07Z andrius 

 Adding full bibliography for 4511791--4511794.cif.
;
_cod_original_cell_volume 860.83(7)
_cod_original_sg_symbol_H-M P-1
_cod_database_code 4511791

loop_
_symmetry_equiv_pos_as_xyz
'x, y, z'
'-x, -y, -z'

loop_
_atom_site_label
_atom_site_type_symbol
_atom_site_fract_x
_atom_site_fract_y
_atom_site_fract_z
_atom_site_U_iso_or_equiv
_atom_site_adp_type
_atom_site_occupancy
_atom_site_symmetry_multiplicity
_atom_site_calc_flag
_atom_site_refinement_flags
Cu2 Cu 1.0000 0.5000 0.5000 0.0399(4) Uani 1 2 d S
Cu1 Cu 1.0000 0.5000 1.0000 0.0383(4) Uani 1 2 d S
Cl2 Cl 0.7349(3) 0.7650(3) 0.49435(16) 0.0584(6) Uani 1 1 d .
Cl1 Cl 0.7257(3) 0.7449(3) 0.93388(18) 0.0627(7) Uani 1 1 d .
S1 S 1.1694(3) 0.5759(3) 0.74047(15) 0.0523(6) Uani 1 1 d .
C02 C 1.3747(14) -0.0466(13) 0.7495(7) 0.064(3) Uani 1 1 d .
O2 O 1.0775(10) 0.7730(8) 0.7197(5) 0.073(2) Uani 1 1 d .
N4 N 1.0785(8) 0.5045(8) 0.6625(4) 0.0378(14) Uani 1 1 d .
N3 N 1.0905(8) 0.4924(8) 0.8382(4) 0.0368(14) Uani 1 1 d .
O1 O 1.3699(8) 0.4750(9) 0.7486(4) 0.0690(18) Uani 1 1 d .
N1 N 0.9052(8) 0.3355(8) 0.9598(4) 0.0366(14) Uani 1 1 d .
C2 C 0.9022(10) 0.3291(9) 0.8691(5) 0.0351(16) Uani 1 1 d .
C10 C 0.8098(10) 0.2470(9) 0.8322(5) 0.0345(16) Uani 1 1 d .
C3 C 1.0011(10) 0.4149(9) 0.8112(5) 0.0345(16) Uani 1 1 d .
C5 C 0.8900(9) 0.3391(9) 0.6738(5) 0.0369(17) Uani 1 1 d .
C11 C 0.7189(11) 0.1678(11) 0.8940(6) 0.048(2) Uani 1 1 d .
H4 H 0.6526 0.1141 0.8719 0.058 Uiso 1 1 calc R
C4 C 0.9908(10) 0.4245(9) 0.7095(5) 0.0353(16) Uani 1 1 d .
C8 C 0.7167(12) 0.1665(11) 0.6949(6) 0.051(2) Uani 1 1 d .
H5 H 0.6582 0.1055 0.7320 0.061 Uiso 1 1 calc R
N2 N 0.8873(9) 0.3520(8) 0.5805(4) 0.0423(15) Uani 1 1 d .
C9 C 0.8054(9) 0.2502(9) 0.7317(5) 0.0357(16) Uani 1 1 d .
C12 C 0.7242(11) 0.1667(11) 0.9836(5) 0.049(2) Uani 1 1 d .
H3 H 0.6658 0.1104 1.0241 0.059 Uiso 1 1 calc R
N03 N 1.2748(12) 0.0539(11) 0.7871(6) 0.078(3) Uani 1 1 d .
C1 C 0.8213(12) 0.2540(11) 1.0147(6) 0.051(2) Uani 1 1 d .
H1 H 0.8262 0.2537 1.0770 0.061 Uiso 1 1 calc R
C7 C 0.7171(13) 0.1758(12) 0.5996(6) 0.060(2) Uani 1 1 d .
H6 H 0.6617 0.1176 0.5731 0.072 Uiso 1 1 calc R
C6 C 0.7995(12) 0.2710(12) 0.5465(6) 0.058(2) Uani 1 1 d .
H2 H 0.7941 0.2799 0.4833 0.070 Uiso 1 1 calc R
C01 C 1.5069(15) -0.1829(14) 0.7014(7) 0.076(3) Uani 1 1 d .

loop_
_atom_site_aniso_label
_atom_site_aniso_U_11
_atom_site_aniso_U_22
_atom_site_aniso_U_33
_atom_site_aniso_U_23
_atom_site_aniso_U_13
_atom_site_aniso_U_12
Cu2 0.0433(8) 0.0573(9) 0.0239(7) -0.0119(6) 0.0057(5) -0.0261(6)
Cu1 0.0423(8) 0.0474(8) 0.0290(7) -0.0142(6) 0.0059(5) -0.0216(6)
Cl2 0.0528(13) 0.0696(14) 0.0475(13) -0.0142(10) 0.0091(10) -0.0233(11)
Cl1 0.0495(13) 0.0543(13) 0.0753(17) -0.0132(11) -0.0065(11) -0.0170(10)
S1 0.0583(14) 0.0700(15) 0.0418(13) -0.0152(10) 0.0098(10) -0.0400(12)
C02 0.056(6) 0.061(6) 0.062(7) 0.002(5) -0.004(5) -0.024(5)
O2 0.102(6) 0.059(4) 0.070(5) -0.013(3) 0.008(4) -0.049(4)
N4 0.048(4) 0.047(4) 0.027(3) -0.005(3) 0.006(3) -0.031(3)
N3 0.046(4) 0.051(4) 0.026(3) -0.015(3) 0.010(3) -0.031(3)
O1 0.047(4) 0.109(5) 0.060(4) -0.023(4) 0.014(3) -0.042(4)
N1 0.049(4) 0.046(4) 0.023(3) -0.014(3) 0.008(3) -0.026(3)
C2 0.037(4) 0.036(4) 0.032(4) -0.012(3) 0.007(3) -0.015(3)
C10 0.037(4) 0.037(4) 0.034(4) -0.015(3) 0.004(3) -0.017(3)
C3 0.035(4) 0.033(4) 0.032(4) -0.012(3) 0.008(3) -0.011(3)
C5 0.031(4) 0.046(4) 0.032(4) -0.008(3) -0.001(3) -0.016(3)
C11 0.052(5) 0.055(5) 0.047(5) -0.011(4) 0.007(4) -0.033(4)
C4 0.036(4) 0.038(4) 0.024(4) -0.008(3) 0.001(3) -0.010(3)
C8 0.063(5) 0.075(6) 0.040(5) -0.022(4) 0.014(4) -0.050(5)
N2 0.050(4) 0.061(4) 0.027(3) -0.017(3) 0.003(3) -0.031(3)
C9 0.034(4) 0.040(4) 0.035(4) -0.016(3) 0.001(3) -0.016(3)
C12 0.059(5) 0.061(5) 0.033(4) -0.004(4) 0.010(4) -0.037(4)
N03 0.066(6) 0.070(5) 0.064(6) -0.012(4) 0.011(4) -0.003(5)
C1 0.057(5) 0.059(5) 0.039(5) -0.009(4) 0.016(4) -0.029(4)
C7 0.074(6) 0.083(6) 0.057(6) -0.034(5) 0.013(5) -0.057(5)
C6 0.068(6) 0.086(6) 0.039(5) -0.029(5) 0.003(4) -0.045(5)
C01 0.087(8) 0.084(7) 0.052(6) -0.025(5) 0.031(5) -0.032(6)

loop_
_atom_type_symbol
_atom_type_description
_atom_type_scat_dispersion_real
_atom_type_scat_dispersion_imag
_atom_type_scat_source
C C 0.0033 0.0016 'International Tables Vol C Tables 4.2.6.8 and 6.1.1.4'
N N 0.0061 0.0033 'International Tables Vol C Tables 4.2.6.8 and 6.1.1.4'
O O 0.0106 0.0060 'International Tables Vol C Tables 4.2.6.8 and 6.1.1.4'
S S 0.1246 0.1234 'International Tables Vol C Tables 4.2.6.8 and 6.1.1.4'
Cl Cl 0.1484 0.1585 'International Tables Vol C Tables 4.2.6.8 and 6.1.1.4'
Cu Cu 0.3201 1.2651 'International Tables Vol C Tables 4.2.6.8 and 6.1.1.4'
H H 0.0000 0.0000 'International Tables Vol C Tables 4.2.6.8 and 6.1.1.4'

loop_
_geom_angle_atom_site_label_1
_geom_angle_atom_site_label_2
_geom_angle_atom_site_label_3
_geom_angle
_geom_angle_site_symmetry_1
_geom_angle_site_symmetry_3
N2 Cu2 N2 180.000(1) 2_766 .
N2 Cu2 Cl2 90.54(19) 2_766 2_766
N2 Cu2 Cl2 89.46(18) . 2_766
N2 Cu2 Cl2 89.46(19) 2_766 .
N2 Cu2 Cl2 90.54(19) . .
Cl2 Cu2 Cl2 180.0 2_766 .
N1 Cu1 N1 180.000(1) 2_767 .
N1 Cu1 Cl1 91.56(18) 2_767 .
N1 Cu1 Cl1 88.44(18) . .
N1 Cu1 Cl1 88.44(18) 2_767 2_767
N1 Cu1 Cl1 91.56(18) . 2_767
Cl1 Cu1 Cl1 180.000(1) . 2_767
O1 S1 O2 121.1(4) . .
O1 S1 N4 107.9(3) . .
O2 S1 N4 109.2(4) . .
O1 S1 N3 108.8(4) . .
O2 S1 N3 108.7(4) . .
N4 S1 N3 98.9(3) . .
N03 C02 C01 178.7(11) . .
C4 N4 S1 105.1(5) . .
C3 N3 S1 104.9(5) . .
C1 N1 C2 117.7(6) . .
C1 N1 Cu1 122.1(5) . .
C2 N1 Cu1 119.5(5) . .
N1 C2 C10 123.3(6) . .
N1 C2 C3 116.3(6) . .
C10 C2 C3 120.5(6) . .
C2 C10 C11 116.0(7) . .
C2 C10 C9 120.9(6) . .
C11 C10 C9 123.1(6) . .
N3 C3 C2 125.4(7) . .
N3 C3 C4 115.9(6) . .
C2 C3 C4 118.7(6) . .
N2 C5 C9 123.3(6) . .
N2 C5 C4 115.7(6) . .
C9 C5 C4 121.0(6) . .
C12 C11 C10 122.2(7) . .
N4 C4 C5 125.9(7) . .
N4 C4 C3 115.3(6) . .
C5 C4 C3 118.8(6) . .
C9 C8 C7 118.3(7) . .
C6 N2 C5 116.8(7) . .
C6 N2 Cu2 122.8(5) . .
C5 N2 Cu2 120.3(5) . .
C8 C9 C5 118.7(7) . .
C8 C9 C10 121.3(7) . .
C5 C9 C10 120.0(6) . .
C11 C12 C1 117.7(7) . .
N1 C1 C12 123.1(8) . .
C6 C7 C8 119.4(7) . .
N2 C6 C7 123.5(8) . .

loop_
_geom_bond_atom_site_label_1
_geom_bond_atom_site_label_2
_geom_bond_distance
_geom_bond_site_symmetry_2
Cu2 N2 2.020(6) 2_766
Cu2 N2 2.020(6) .
Cu2 Cl2 2.265(2) 2_766
Cu2 Cl2 2.265(2) .
Cu1 N1 2.025(5) 2_767
Cu1 N1 2.025(5) .
Cu1 Cl1 2.252(2) .
Cu1 Cl1 2.252(2) 2_767
S1 O1 1.427(6) .
S1 O2 1.427(6) .
S1 N4 1.713(6) .
S1 N3 1.713(6) .
C02 N03 1.127(11) .
C02 C01 1.488(13) .
N4 C4 1.275(9) .
N3 C3 1.270(9) .
N1 C1 1.315(9) .
N1 C2 1.368(8) .
C2 C10 1.390(9) .
C2 C3 1.448(10) .
C10 C11 1.398(10) .
C10 C9 1.495(10) .
C3 C4 1.503(10) .
C5 N2 1.373(9) .
C5 C9 1.379(10) .
C5 C4 1.454(10) .
C11 C12 1.337(11) .
C8 C9 1.379(10) .
C8 C7 1.407(11) .
N2 C6 1.333(9) .
C12 C1 1.414(11) .
C7 C6 1.366(12) .
